data_7012428
loop_
_publ_author_name
'Dalgarno, Scott J.'
'Raston, Colin L.'

_publ_section_title
;
 Rapid capture of 4,13-diaza-18-crown-6 molecules by
 p-sulfonatocalix[4]arene in the presence of trivalent lanthanide ions
;
_journal_issue 3
_journal_name_full 'Dalton Transactions'
_journal_page_first 287
_journal_paper_doi 10.1039/b210840m
_journal_year 2003
_chemical_formula_moiety 'C28 H54 Nd O33 S4'
_chemical_formula_sum 'C28 H54 Nd O33 S4'
_chemical_formula_weight 1191.19
_chemical_name_common '((Nd(H2O)83+)(p-sulfonatocalix(4)arene + H+))'
_chemical_name_systematic
; 
? 
;
_space_group_IT_number 2
_symmetry_cell_setting triclinic
_symmetry_space_group_name_Hall '-P 1'
_symmetry_space_group_name_H-M 'P -1'
_atom_sites_solution_hydrogens geom
_atom_sites_solution_primary direct
_atom_sites_solution_secondary difmap
_audit_creation_method SHELXL-97
_cell_angle_alpha 92.11
_cell_angle_beta 113.02
_cell_angle_gamma 98.35
_cell_formula_units_Z 2
_cell_length_a 12.3556(3)
_cell_length_b 14.4184(3)
_cell_length_c 14.7583(3)
_cell_measurement_temperature 150(2)
_cell_volume 2381.46(9)
_computing_cell_refinement 'DENZO-SMN (Otwinowski & Minor, 1996)'
_computing_data_collection 'COLLECT (Nonius, 1999)'
_computing_data_reduction 'DENZO-SMN (Otwinowski & Minor, 1996)'
_computing_molecular_graphics
;
ORTEP3 for Windows (Farrugia, 1997) 
XSeed (Barbour, 2001)
;
_computing_publication_material 'local program'
_computing_structure_refinement 'SHELXL-97 (Sheldrick, 1997)'
_computing_structure_solution 'SHELXS-97 (Sheldrick, 1990)'
_diffrn_ambient_temperature 150(2)
_diffrn_detector_area_resol_mean 9.091
_diffrn_measured_fraction_theta_full 0.994
_diffrn_measured_fraction_theta_max 0.994
_diffrn_measurement_device_type 'Nonius KappaCCD area detector diffractometer'
_diffrn_measurement_method
;
Detector set at 30mm from sample with different 2theta offsets 
1 degree phi exposures for chi=0 degree settings
1 degree omega exposures for chi=90 degree settings
;
_diffrn_radiation_monochromator graphite
_diffrn_radiation_source 'fine-focus sealed tube'
_diffrn_radiation_type MoK\a
_diffrn_radiation_wavelength 0.71073
_diffrn_reflns_av_R_equivalents 0.0841
_diffrn_reflns_av_sigmaI/netI 0.0436
_diffrn_reflns_limit_h_max 14
_diffrn_reflns_limit_h_min -14
_diffrn_reflns_limit_k_max 17
_diffrn_reflns_limit_k_min -17
_diffrn_reflns_limit_l_max 17
_diffrn_reflns_limit_l_min -17
_diffrn_reflns_number 43060
_diffrn_reflns_theta_full 25.00
_diffrn_reflns_theta_max 25.00
_diffrn_reflns_theta_min 2.19
_exptl_absorpt_coefficient_mu 1.365
_exptl_absorpt_correction_T_max 0.829
_exptl_absorpt_correction_T_min 0.608
_exptl_absorpt_correction_type multi-scan
_exptl_absorpt_process_details
;
Using multiple and symmetry-related data measurements via the program SORTAV
See R.H. Blessing, Acta Cryst (1995), A51, 33-38 
;
_exptl_crystal_colour Colourless
_exptl_crystal_density_diffrn 1.661
_exptl_crystal_density_method 'not measured'
_exptl_crystal_description Prism
_exptl_crystal_F_000 1220
_exptl_crystal_size_max 0.13
_exptl_crystal_size_mid 0.09
_exptl_crystal_size_min 0.09
_refine_diff_density_max 2.675
_refine_diff_density_min -1.802
_refine_diff_density_rms 0.164
_refine_ls_extinction_method none
_refine_ls_goodness_of_fit_ref 1.032
_refine_ls_hydrogen_treatment mixed
_refine_ls_matrix_type full
_refine_ls_number_parameters 606
_refine_ls_number_reflns 8319
_refine_ls_number_restraints 0
_refine_ls_restrained_S_all 1.032
_refine_ls_R_factor_all 0.0494
_refine_ls_R_factor_gt 0.0456
_refine_ls_shift/su_max 0.002
_refine_ls_shift/su_mean 0.000
_refine_ls_structure_factor_coef Fsqd
_refine_ls_weighting_details 'calc w=1/[\s^2^(Fo^2^)+(0.1043P)^2^+10.1118P] where P=(Fo^2^+2Fc^2^)/3'
_refine_ls_weighting_scheme calc
_refine_ls_wR_factor_gt 0.1272
_refine_ls_wR_factor_ref 0.1302
_reflns_number_gt 7872
_reflns_number_total 8319
_reflns_threshold_expression >2sigma(I)
_cod_data_source_file b210840m.txt
_cod_data_source_block Ndnoaza
_cod_depositor_comments
;
The following automatic conversions were performed:
'_symmetry_cell_setting' value 'Triclinic' changed to 'triclinic'
according to '/home/saulius/struct/CIF-dictionaries/cif_core.dic'
dictionary named 'cif_core.dic' version 2.4.1 from 2010-06-29.

Automatic conversion script
Id: cif_fix_enum 1555 2011-01-17 13:19:09Z saulius 
;
_cod_original_cell_volume 2381.38(9)
_cod_original_sg_symbol_H-M P-1
_cod_database_code 7012428

loop_
_symmetry_equiv_pos_as_xyz
'x, y, z'
'-x, -y, -z'

loop_
_atom_site_label
_atom_site_type_symbol
_atom_site_fract_x
_atom_site_fract_y
_atom_site_fract_z
_atom_site_U_iso_or_equiv
_atom_site_adp_type
_atom_site_occupancy
_atom_site_symmetry_multiplicity
_atom_site_calc_flag
_atom_site_refinement_flags
_atom_site_disorder_assembly
_atom_site_disorder_group
Nd1 Nd 0.366622(17) 0.750579(14) 0.393194(14) 0.01853(10) Uani 1 1 d . . .
S1 S 0.30693(9) 0.07957(7) 0.25857(7) 0.0187(2) Uani 1 1 d . . .
S2 S -0.24540(12) 0.03382(9) 0.36297(9) 0.0357(3) Uani 1 1 d . . .
S3 S -0.49417(9) 0.44615(7) 0.24727(8) 0.0219(2) Uani 1 1 d . . .
S4 S 0.09919(9) 0.55046(8) 0.31215(8) 0.0232(2) Uani 1 1 d . . .
O1 O 0.4044(3) 0.1508(2) 0.2613(2) 0.0256(6) Uani 1 1 d . . .
O2 O 0.3069(3) -0.0128(2) 0.2119(2) 0.0255(6) Uani 1 1 d . . .
O3 O 0.3028(3) 0.0699(2) 0.3557(2) 0.0273(7) Uani 1 1 d . . .
O4 O -0.1402(2) 0.1671(2) -0.0332(2) 0.0225(6) Uani 1 1 d . . .
H29 H -0.1390 0.2248 -0.0399 0.027 Uiso 1 1 calc R . .
O5 O -0.1825(9) -0.0420(6) 0.3876(4) 0.142(4) Uani 1 1 d . . .
O6 O -0.3549(4) 0.0208(3) 0.3769(3) 0.0590(12) Uani 1 1 d . . .
O7 O -0.1716(4) 0.1247(4) 0.4148(3) 0.0617(13) Uani 1 1 d . . .
O8 O -0.3715(3) 0.0794(2) -0.0592(2) 0.0217(6) Uani 1 1 d . . .
H30 H -0.3112 0.0925 -0.0726 0.026 Uiso 1 1 calc R . .
O9 O -0.4097(3) 0.4191(2) 0.3393(2) 0.0326(7) Uani 1 1 d . . .
O10 O -0.6177(3) 0.4077(2) 0.2278(3) 0.0324(7) Uani 1 1 d . . .
O11 O -0.4735(3) 0.5477(2) 0.2425(2) 0.0291(7) Uani 1 1 d . . .
O12 O -0.3722(3) 0.2691(2) -0.0579(2) 0.0259(6) Uani 1 1 d . . .
H31 H -0.3762 0.2108 -0.0539 0.031 Uiso 1 1 calc R . .
O13 O 0.0201(3) 0.6062(3) 0.3310(3) 0.0361(8) Uani 1 1 d . . .
O14 O 0.2094(3) 0.6083(2) 0.3168(2) 0.0271(7) Uani 1 1 d . . .
O15 O 0.1250(3) 0.4736(2) 0.3746(2) 0.0335(7) Uani 1 1 d . . .
O16 O -0.1567(3) 0.3451(2) -0.0851(2) 0.0222(6) Uani 1 1 d . . .
H32 H -0.2313 0.3390 -0.1052 0.027 Uiso 1 1 calc R . .
O17 O 0.1929(3) 0.7590(3) 0.4391(3) 0.0361(8) Uani 1 1 d . . .
O18 O 0.2116(3) 0.8109(2) 0.2541(2) 0.0279(7) Uani 1 1 d . . .
O19 O 0.3945(3) 0.9137(2) 0.4683(2) 0.0286(7) Uani 1 1 d . . .
O20 O 0.4557(3) 0.8662(2) 0.3028(2) 0.0289(7) Uani 1 1 d . . .
O21 O 0.4232(3) 0.7463(2) 0.5745(2) 0.0326(7) Uani 1 1 d . . .
O22 O 0.5899(3) 0.7925(2) 0.4744(2) 0.0304(7) Uani 1 1 d . . .
O23 O 0.3931(3) 0.6770(2) 0.2472(2) 0.0268(7) Uani 1 1 d . . .
O24 O 0.4526(3) 0.6070(2) 0.4404(2) 0.0316(7) Uani 1 1 d . . .
O25 O -0.6483(9) 0.2332(7) -0.2372(7) 0.061(2) Uani 0.50 1 d P . .
O26 O -0.2489(6) 0.7124(5) 0.1152(5) 0.098(2) Uani 1 1 d . . .
O27 O -0.0154(4) 0.8192(4) 0.2241(5) 0.0812(17) Uani 1 1 d . . .
O28 O 0.7012(5) 0.6705(4) 0.4060(4) 0.0748(15) Uani 1 1 d . . .
O29 O -0.0294(10) -0.1422(10) 0.4028(9) 0.097(4) Uani 0.50 1 d P . .
O30 O 0.0763(8) -0.0103(10) 0.3696(7) 0.077(3) Uani 0.50 1 d P . .
O31 O -0.1471(10) 0.2891(7) 0.2402(7) 0.071(3) Uani 0.50 1 d P A 1
O32 O -0.1634(9) 0.4117(7) 0.4191(8) 0.069(3) Uiso 0.50 1 d P . .
O33 O 0.0811(7) 0.3871(5) 0.5307(6) 0.103(2) Uiso 1 1 d . . .
O34 O -0.0602(6) 0.2805(6) 0.3406(5) 0.099(2) Uani 1 1 d . B 2
O35 O 0.0400(9) 0.2377(7) 0.3284(7) 0.060(2) Uani 0.50 1 d P C 3
C1 C 0.1732(3) 0.1135(3) 0.1789(3) 0.0176(8) Uani 1 1 d . . .
C2 C 0.0674(3) 0.0484(3) 0.1499(3) 0.0174(8) Uani 1 1 d . . .
H2 H 0.0674 -0.0096 0.1784 0.021 Uiso 1 1 calc R . .
C3 C -0.0374(3) 0.0683(3) 0.0798(3) 0.0168(8) Uani 1 1 d . . .
C4 C -0.0344(3) 0.1546(3) 0.0383(3) 0.0179(8) Uani 1 1 d . . .
C5 C 0.0707(3) 0.2214(3) 0.0678(3) 0.0167(8) Uani 1 1 d . . .
C6 C 0.1738(2) 0.19886(16) 0.13778(16) 0.0177(8) Uani 1 1 d . . .
H6 H 0.2465 0.2424 0.1582 0.021 Uiso 1 1 calc R . .
O36 O 0.6538(2) 0.58324(16) 0.59929(16) 0.0342(7) Uani 1 1 d R . .
C10 C -0.2801(2) 0.04441(16) 0.23550(16) 0.0242(9) Uani 1 1 d R . .
C7 C -0.1529(3) -0.0017(3) 0.0478(3) 0.0172(8) Uani 1 1 d . . .
H7A H -0.1344 -0.0642 0.0682 0.021 Uiso 1 1 calc R . .
H7B H -0.1940 -0.0079 -0.0253 0.021 Uiso 1 1 calc R . .
C8 C -0.2356(3) 0.0287(3) 0.0927(3) 0.0177(8) Uani 1 1 d . . .
C9 C -0.2097(4) 0.0171(3) 0.1921(3) 0.0213(8) Uani 1 1 d . . .
H9 H -0.1423 -0.0101 0.2296 0.026 Uiso 1 1 calc R . .
C11 C -0.3815(4) 0.0848(3) 0.1827(3) 0.0215(8) Uani 1 1 d . . .
H11 H -0.4304 0.1027 0.2141 0.026 Uiso 1 1 calc R . .
C12 C -0.4081(3) 0.0976(3) 0.0844(3) 0.0198(8) Uani 1 1 d . . .
C13 C -0.3355(4) 0.0680(3) 0.0399(3) 0.0188(8) Uani 1 1 d . . .
C14 C -0.5112(4) 0.1480(3) 0.0283(3) 0.0222(9) Uani 1 1 d . . .
H14B H -0.5375 0.1318 -0.0438 0.027 Uiso 1 1 calc R . .
H14A H -0.5794 0.1265 0.0461 0.027 Uiso 1 1 calc R . .
C15 C -0.4739(3) 0.2536(3) 0.0525(3) 0.0190(8) Uani 1 1 d . . .
C16 C -0.5015(4) 0.2989(3) 0.1245(3) 0.0203(8) Uani 1 1 d . . .
H16 H -0.5456 0.2633 0.1556 0.024 Uiso 1 1 calc R . .
C17 C -0.4647(4) 0.3954(3) 0.1506(3) 0.0204(8) Uani 1 1 d . . .
C18 C -0.3994(4) 0.4490(3) 0.1060(3) 0.0193(8) Uani 1 1 d . . .
H18 H -0.3756 0.5151 0.1239 0.023 Uiso 1 1 calc R . .
C19 C -0.3690(3) 0.4059(3) 0.0353(3) 0.0192(8) Uani 1 1 d . . .
C20 C -0.4063(3) 0.3081(3) 0.0097(3) 0.0192(8) Uani 1 1 d . . .
C21 C -0.2925(3) 0.4622(3) -0.0093(3) 0.0193(8) Uani 1 1 d . . .
H21A H -0.3007 0.5293 -0.0046 0.023 Uiso 1 1 calc R . .
H21B H -0.3212 0.4395 -0.0802 0.023 Uiso 1 1 calc R . .
C22 C -0.1613(3) 0.4538(3) 0.0430(3) 0.0179(8) Uani 1 1 d . . .
C23 C -0.0956(4) 0.5044(3) 0.1364(3) 0.0193(8) Uani 1 1 d . . .
H23 H -0.1321 0.5453 0.1631 0.023 Uiso 1 1 calc R . .
C24 C 0.0219(4) 0.4953(3) 0.1901(3) 0.0203(8) Uani 1 1 d . . .
C25 C 0.0771(4) 0.4353(3) 0.1530(3) 0.0201(8) Uani 1 1 d . . .
H25 H 0.1578 0.4297 0.1907 0.024 Uiso 1 1 calc R . .
C26 C 0.0152(3) 0.3841(3) 0.0618(3) 0.0175(8) Uani 1 1 d . . .
C27 C -0.1042(3) 0.3954(3) 0.0062(3) 0.0172(8) Uani 1 1 d . . .
C28 C 0.0735(3) 0.3149(3) 0.0236(3) 0.0190(8) Uani 1 1 d . . .
H28A H 0.0317 0.3032 -0.0493 0.023 Uiso 1 1 calc R . .
H28B H 0.1575 0.3434 0.0395 0.023 Uiso 1 1 calc R . .

loop_
_atom_site_aniso_label
_atom_site_aniso_U_11
_atom_site_aniso_U_22
_atom_site_aniso_U_33
_atom_site_aniso_U_23
_atom_site_aniso_U_13
_atom_site_aniso_U_12
Nd1 0.02075(15) 0.01675(15) 0.01452(14) -0.00093(9) 0.00357(10) 0.00308(9)
S1 0.0178(5) 0.0184(5) 0.0163(5) 0.0012(4) 0.0032(4) 0.0031(4)
S2 0.0513(7) 0.0410(7) 0.0224(6) 0.0059(5) 0.0204(5) 0.0145(6)
S3 0.0244(5) 0.0202(5) 0.0217(5) 0.0001(4) 0.0100(4) 0.0044(4)
S4 0.0215(5) 0.0240(5) 0.0198(5) -0.0049(4) 0.0058(4) -0.0004(4)
O1 0.0178(14) 0.0249(16) 0.0297(16) 0.0048(13) 0.0055(12) 0.0009(12)
O2 0.0267(15) 0.0195(15) 0.0262(15) 0.0005(12) 0.0045(13) 0.0095(12)
O3 0.0286(16) 0.0324(17) 0.0166(14) 0.0040(12) 0.0052(12) 0.0028(13)
O4 0.0196(14) 0.0166(14) 0.0241(15) 0.0031(11) 0.0018(12) 0.0013(11)
O5 0.303(11) 0.147(6) 0.062(3) 0.072(4) 0.111(6) 0.177(7)
O6 0.072(3) 0.069(3) 0.039(2) -0.015(2) 0.037(2) -0.017(2)
O7 0.044(2) 0.099(4) 0.030(2) -0.015(2) 0.0138(18) -0.015(2)
O8 0.0218(14) 0.0247(15) 0.0168(14) -0.0002(11) 0.0061(12) 0.0041(12)
O9 0.0388(18) 0.0349(18) 0.0242(16) 0.0060(14) 0.0109(14) 0.0113(15)
O10 0.0276(16) 0.0355(18) 0.0379(18) -0.0060(15) 0.0196(15) 0.0003(14)
O11 0.0396(18) 0.0186(15) 0.0327(17) 0.0007(13) 0.0173(15) 0.0080(13)
O12 0.0351(17) 0.0186(15) 0.0289(16) 0.0019(12) 0.0180(14) 0.0056(13)
O13 0.0279(17) 0.042(2) 0.0348(19) -0.0120(15) 0.0111(15) 0.0045(15)
O14 0.0243(15) 0.0242(16) 0.0265(16) -0.0064(12) 0.0071(13) -0.0039(12)
O15 0.0386(18) 0.0343(18) 0.0217(16) 0.0046(13) 0.0076(14) 0.0005(15)
O16 0.0225(14) 0.0216(15) 0.0176(14) -0.0026(11) 0.0038(12) 0.0022(12)
O17 0.0313(17) 0.0388(19) 0.0345(18) -0.0122(15) 0.0128(15) 0.0001(15)
O18 0.0273(16) 0.0272(16) 0.0230(15) 0.0046(13) 0.0026(13) 0.0068(13)
O19 0.0373(17) 0.0194(15) 0.0287(16) -0.0035(12) 0.0140(14) 0.0032(13)
O20 0.0315(16) 0.0250(16) 0.0302(17) 0.0081(13) 0.0115(14) 0.0065(13)
O21 0.0399(18) 0.0347(18) 0.0169(15) 0.0037(13) 0.0055(14) 0.0037(15)
O22 0.0250(16) 0.0320(17) 0.0277(16) 0.0006(13) 0.0047(13) 0.0025(13)
O23 0.0350(17) 0.0257(16) 0.0235(15) 0.0014(12) 0.0142(13) 0.0105(13)
O24 0.0348(17) 0.0234(16) 0.0273(17) 0.0041(13) 0.0015(14) 0.0082(13)
O25 0.064(6) 0.081(7) 0.060(5) 0.026(5) 0.038(5) 0.040(5)
O26 0.074(4) 0.123(6) 0.098(5) 0.002(4) 0.029(3) 0.039(4)
O27 0.046(3) 0.068(3) 0.136(5) 0.022(3) 0.040(3) 0.016(2)
O28 0.062(3) 0.067(3) 0.086(4) -0.019(3) 0.024(3) 0.007(2)
O29 0.066(7) 0.129(11) 0.069(7) -0.035(7) -0.006(6) 0.038(7)
O30 0.051(5) 0.153(11) 0.044(5) 0.042(6) 0.029(4) 0.035(6)
O31 0.079(7) 0.050(5) 0.056(6) 0.013(4) 0.008(5) -0.021(5)
O34 0.072(4) 0.139(6) 0.070(4) -0.009(4) 0.010(3) 0.023(4)
O35 0.062(6) 0.054(5) 0.071(6) -0.021(5) 0.041(5) -0.005(4)
C1 0.0180(19) 0.0180(19) 0.0148(18) -0.0020(15) 0.0042(16) 0.0048(15)
C2 0.0195(19) 0.0168(19) 0.0165(19) 0.0024(15) 0.0073(16) 0.0048(15)
C3 0.0175(19) 0.0147(19) 0.0180(19) -0.0019(15) 0.0080(16) 0.0010(15)
C4 0.0194(19) 0.019(2) 0.0160(19) 0.0004(15) 0.0071(16) 0.0049(16)
C5 0.0188(18) 0.0147(19) 0.0180(19) 0.0003(15) 0.0086(16) 0.0039(15)
C6 0.0197(19) 0.0156(19) 0.0163(19) -0.0020(15) 0.0070(16) 0.0000(15)
O36 0.0351(18) 0.0368(19) 0.0271(17) 0.0062(14) 0.0080(14) 0.0078(15)
C10 0.031(2) 0.019(2) 0.021(2) 0.0004(16) 0.0108(18) 0.0003(17)
C7 0.0187(19) 0.0146(18) 0.0169(19) -0.0006(15) 0.0062(15) 0.0016(15)
C8 0.0194(19) 0.0122(18) 0.0201(19) -0.0030(15) 0.0085(16) -0.0020(15)
C9 0.024(2) 0.0161(19) 0.020(2) -0.0001(15) 0.0062(17) 0.0006(16)
C11 0.024(2) 0.017(2) 0.026(2) -0.0012(16) 0.0141(18) 0.0006(16)
C12 0.0184(19) 0.0117(18) 0.027(2) -0.0034(16) 0.0081(17) -0.0022(15)
C13 0.0188(19) 0.0149(19) 0.019(2) -0.0021(15) 0.0064(16) -0.0027(15)
C14 0.021(2) 0.016(2) 0.029(2) -0.0023(16) 0.0105(17) -0.0002(16)
C15 0.0177(18) 0.0135(19) 0.023(2) -0.0019(15) 0.0054(16) 0.0023(15)
C16 0.0192(19) 0.020(2) 0.023(2) 0.0022(16) 0.0094(16) 0.0030(16)
C17 0.0187(19) 0.021(2) 0.021(2) 0.0007(16) 0.0065(16) 0.0059(16)
C18 0.0201(19) 0.0137(19) 0.022(2) 0.0010(15) 0.0052(16) 0.0049(15)
C19 0.0142(18) 0.022(2) 0.0184(19) 0.0027(16) 0.0025(16) 0.0041(16)
C20 0.0177(19) 0.018(2) 0.0189(19) -0.0015(15) 0.0045(16) 0.0045(15)
C21 0.0186(19) 0.0180(19) 0.021(2) 0.0046(16) 0.0069(16) 0.0050(15)
C22 0.0173(19) 0.0151(19) 0.020(2) 0.0036(15) 0.0072(16) 0.0009(15)
C23 0.0201(19) 0.0163(19) 0.022(2) 0.0011(16) 0.0088(16) 0.0026(15)
C24 0.0195(19) 0.018(2) 0.020(2) 0.0014(16) 0.0059(16) -0.0008(16)
C25 0.0175(19) 0.018(2) 0.022(2) 0.0042(16) 0.0056(16) 0.0009(15)
C26 0.0177(18) 0.0137(18) 0.021(2) 0.0042(15) 0.0081(16) 0.0010(15)
C27 0.0193(19) 0.0142(18) 0.0162(19) 0.0013(15) 0.0061(16) 0.0007(15)
C28 0.0176(18) 0.017(2) 0.022(2) 0.0037(16) 0.0079(16) 0.0018(15)

loop_
_atom_type_symbol
_atom_type_description
_atom_type_scat_dispersion_real
_atom_type_scat_dispersion_imag
_atom_type_scat_source
C C 0.0033 0.0016 'International Tables Vol C Tables 4.2.6.8 and 6.1.1.4'
H H 0.0000 0.0000 'International Tables Vol C Tables 4.2.6.8 and 6.1.1.4'
O O 0.0106 0.0060 'International Tables Vol C Tables 4.2.6.8 and 6.1.1.4'
S S 0.1246 0.1234 'International Tables Vol C Tables 4.2.6.8 and 6.1.1.4'
Nd Nd -0.1943 3.0179 'International Tables Vol C Tables 4.2.6.8 and 6.1.1.4'

loop_
_geom_angle_atom_site_label_1
_geom_angle_atom_site_label_2
_geom_angle_atom_site_label_3
_geom_angle
_geom_angle_site_symmetry_1
_geom_angle_site_symmetry_3
_geom_angle_publ_flag
O24 Nd1 O19 137.71(11) . . ?
O24 Nd1 O18 141.33(10) . . ?
O19 Nd1 O18 80.95(10) . . ?
O24 Nd1 O21 72.37(11) . . ?
O19 Nd1 O21 71.78(11) . . ?
O18 Nd1 O21 136.79(11) . . ?
O24 Nd1 O14 70.04(11) . . ?
O19 Nd1 O14 140.98(11) . . ?
O18 Nd1 O14 76.92(10) . . ?
O21 Nd1 O14 104.15(11) . . ?
O24 Nd1 O17 112.57(12) . . ?
O19 Nd1 O17 73.19(11) . . ?
O18 Nd1 O17 72.23(11) . . ?
O21 Nd1 O17 68.19(11) . . ?
O14 Nd1 O17 69.63(11) . . ?
O24 Nd1 O22 70.36(11) . . ?
O19 Nd1 O22 78.47(11) . . ?
O18 Nd1 O22 133.33(11) . . ?
O21 Nd1 O22 73.36(11) . . ?
O14 Nd1 O22 138.98(11) . . ?
O17 Nd1 O22 137.59(11) . . ?
O24 Nd1 O23 71.47(11) . . ?
O19 Nd1 O23 135.37(10) . . ?
O18 Nd1 O23 79.20(10) . . ?
O21 Nd1 O23 142.90(11) . . ?
O14 Nd1 O23 70.76(10) . . ?
O17 Nd1 O23 135.18(11) . . ?
O22 Nd1 O23 86.91(10) . . ?
O24 Nd1 O20 118.73(11) . . ?
O19 Nd1 O20 70.55(10) . . ?
O18 Nd1 O20 67.27(10) . . ?
O21 Nd1 O20 128.99(11) . . ?
O14 Nd1 O20 126.75(10) . . ?
O17 Nd1 O20 128.68(11) . . ?
O22 Nd1 O20 66.47(10) . . ?
O23 Nd1 O20 64.96(10) . . ?
O1 S1 O3 113.36(19) . . ?
O1 S1 O2 112.21(19) . . ?
O3 S1 O2 110.51(19) . . ?
O1 S1 C1 107.06(19) . . ?
O3 S1 C1 108.69(18) . . ?
O2 S1 C1 104.51(18) . . ?
O5 S2 O6 114.1(5) . . ?
O5 S2 O7 112.6(5) . . ?
O6 S2 O7 109.7(3) . . ?
O5 S2 C10 106.6(2) . . ?
O6 S2 C10 108.1(2) . . ?
O7 S2 C10 105.1(2) . . ?
O10 S3 O11 113.2(2) . . ?
O10 S3 O9 112.6(2) . . ?
O11 S3 O9 111.7(2) . . ?
O10 S3 C17 106.34(19) . . ?
O11 S3 C17 105.82(19) . . ?
O9 S3 C17 106.58(19) . . ?
O13 S4 O15 113.3(2) . . ?
O13 S4 O14 112.6(2) . . ?
O15 S4 O14 111.1(2) . . ?
O13 S4 C24 106.6(2) . . ?
O15 S4 C24 105.26(19) . . ?
O14 S4 C24 107.33(18) . . ?
S4 O14 Nd1 148.05(19) . . ?
C6 C1 C2 120.3(3) . . ?
C6 C1 S1 121.2(3) . . ?
C2 C1 S1 118.1(3) . . ?
C3 C2 C1 120.1(4) . . ?
C2 C3 C4 118.7(4) . . ?
C2 C3 C7 120.6(3) . . ?
C4 C3 C7 120.8(3) . . ?
O4 C4 C5 123.1(3) . . ?
O4 C4 C3 115.0(3) . . ?
C5 C4 C3 121.9(4) . . ?
C6 C5 C4 117.7(3) . . ?
C6 C5 C28 120.4(3) . . ?
C4 C5 C28 121.8(3) . . ?
C5 C6 C1 121.3(3) . . ?
C9 C10 C11 121.9(3) . . ?
C9 C10 S2 120.9(2) . . ?
C11 C10 S2 117.3(2) . . ?
C3 C7 C8 111.9(3) . . ?
C13 C8 C9 118.3(4) . . ?
C13 C8 C7 123.3(4) . . ?
C9 C8 C7 118.4(4) . . ?
C10 C9 C8 120.3(4) . . ?
C12 C11 C10 118.7(3) . . ?
C11 C12 C13 119.0(4) . . ?
C11 C12 C14 119.5(4) . . ?
C13 C12 C14 121.3(4) . . ?
O8 C13 C8 123.0(4) . . ?
O8 C13 C12 115.2(4) . . ?
C8 C13 C12 121.8(4) . . ?
C15 C14 C12 110.9(3) . . ?
C16 C15 C20 118.2(4) . . ?
C16 C15 C14 119.3(4) . . ?
C20 C15 C14 122.4(4) . . ?
C17 C16 C15 120.5(4) . . ?
C16 C17 C18 120.7(4) . . ?
C16 C17 S3 117.9(3) . . ?
C18 C17 S3 121.3(3) . . ?
C19 C18 C17 120.2(4) . . ?
C18 C19 C20 118.6(4) . . ?
C18 C19 C21 120.7(4) . . ?
C20 C19 C21 120.7(4) . . ?
O12 C20 C15 121.9(4) . . ?
O12 C20 C19 116.3(4) . . ?
C15 C20 C19 121.8(4) . . ?
C19 C21 C22 111.9(3) . . ?
C27 C22 C23 117.9(4) . . ?
C27 C22 C21 124.1(4) . . ?
C23 C22 C21 117.9(4) . . ?
C24 C23 C22 120.5(4) . . ?
C23 C24 C25 120.8(4) . . ?
C23 C24 S4 120.1(3) . . ?
C25 C24 S4 118.8(3) . . ?
C26 C25 C24 120.3(4) . . ?
C25 C26 C27 118.6(4) . . ?
C25 C26 C28 120.3(4) . . ?
C27 C26 C28 121.1(3) . . ?
O16 C27 C22 123.7(4) . . ?
O16 C27 C26 114.5(3) . . ?
C22 C27 C26 121.8(4) . . ?
C5 C28 C26 112.7(3) . . ?

loop_
_geom_bond_atom_site_label_1
_geom_bond_atom_site_label_2
_geom_bond_distance
_geom_bond_site_symmetry_2
_geom_bond_publ_flag
Nd1 O24 2.463(3) . ?
Nd1 O19 2.480(3) . ?
Nd1 O18 2.486(3) . ?
Nd1 O21 2.492(3) . ?
Nd1 O14 2.493(3) . ?
Nd1 O17 2.508(3) . ?
Nd1 O22 2.508(3) . ?
Nd1 O23 2.521(3) . ?
Nd1 O20 2.559(3) . ?
S1 O1 1.451(3) . ?
S1 O3 1.465(3) . ?
S1 O2 1.476(3) . ?
S1 C1 1.764(4) . ?
S2 O5 1.409(5) . ?
S2 O6 1.434(5) . ?
S2 O7 1.473(5) . ?
S2 C10 1.776(2) . ?
S3 O10 1.456(3) . ?
S3 O11 1.459(3) . ?
S3 O9 1.461(3) . ?
S3 C17 1.763(4) . ?
S4 O13 1.450(3) . ?
S4 O15 1.458(3) . ?
S4 O14 1.465(3) . ?
S4 C24 1.766(4) . ?
O4 C4 1.363(5) . ?
O8 C13 1.377(5) . ?
O12 C20 1.359(5) . ?
O16 C27 1.368(5) . ?
C1 C6 1.392(5) . ?
C1 C2 1.396(6) . ?
C2 C3 1.383(6) . ?
C3 C4 1.409(6) . ?
C3 C7 1.516(5) . ?
C4 C5 1.403(6) . ?
C5 C6 1.382(4) . ?
C5 C28 1.521(5) . ?
C10 C9 1.356(5) . ?
C10 C11 1.413(5) . ?
C7 C8 1.522(5) . ?
C8 C13 1.391(6) . ?
C8 C9 1.396(6) . ?
C11 C12 1.382(6) . ?
C12 C13 1.403(6) . ?
C12 C14 1.525(6) . ?
C14 C15 1.513(5) . ?
C15 C16 1.401(6) . ?
C15 C20 1.405(6) . ?
C16 C17 1.390(6) . ?
C17 C18 1.398(6) . ?
C18 C19 1.393(6) . ?
C19 C20 1.407(6) . ?
C19 C21 1.513(6) . ?
C21 C22 1.523(5) . ?
C22 C27 1.394(6) . ?
C22 C23 1.404(6) . ?
C23 C24 1.385(6) . ?
C24 C25 1.393(6) . ?
C25 C26 1.378(6) . ?
C26 C27 1.417(6) . ?
C26 C28 1.521(6) . ?
